data_7023240
loop_
_publ_author_name
'Smith, Rebecca A.'
'Stokes, Emily C.'
'Langdon-Jones, Emily E'
'Platts, James A.'
'Kariuki, Benson M.'
'Hallett, Andrew J.'
'Pope, Simon J. A.'

_publ_section_title
;
 Cyclometalated cinchophen ligands on iridium(III): towards water-soluble
 complexes with visible luminescence.
;
_journal_issue 28
_journal_name_full 'Dalton transactions (Cambridge, England : 2003)'
_journal_page_first 10347
_journal_page_last 10357
_journal_paper_doi 10.1039/c3dt51098k
_journal_volume 42
_journal_year 2013
_chemical_formula_moiety 'C50 H45 F6 Ir N4 O4.50 P'
_chemical_formula_sum 'C50 H45 F6 Ir N4 O4.5 P'
_chemical_formula_weight 1111.07
_chemical_name_systematic
;
?
;
_space_group_IT_number 15
_symmetry_cell_setting monoclinic
_symmetry_space_group_name_Hall '-C 2yc'
_symmetry_space_group_name_H-M 'C 1 2/c 1'
_atom_sites_solution_hydrogens geom
_atom_sites_solution_primary direct
_atom_sites_solution_secondary difmap
_audit_creation_method SHELXL-97
_cell_angle_alpha 90.00
_cell_angle_beta 94.354(2)
_cell_angle_gamma 90.00
_cell_formula_units_Z 8
_cell_length_a 31.7884(9)
_cell_length_b 16.8473(5)
_cell_length_c 18.0766(4)
_cell_measurement_reflns_used 6593
_cell_measurement_temperature 150(2)
_cell_measurement_theta_max 25.07
_cell_measurement_theta_min 2.42
_cell_volume 9653.0(5)
_computing_cell_refinement DENZO/SCALEPACK
_computing_data_collection 'cOLLECT,Nonius BV, 1997-2001'
_computing_data_reduction DENZO/SCALEPACK
_computing_structure_refinement SHELXL-97
_computing_structure_solution SHELXs-97
_diffrn_ambient_temperature 150(2)
_diffrn_measured_fraction_theta_full 0.995
_diffrn_measured_fraction_theta_max 0.995
_diffrn_measurement_device_type KappaCCD
_diffrn_measurement_method CCD
_diffrn_radiation_monochromator graphite
_diffrn_radiation_source 'fine-focus sealed tube'
_diffrn_radiation_type MoK\a
_diffrn_radiation_wavelength 0.71073
_diffrn_reflns_av_R_equivalents 0.0862
_diffrn_reflns_av_sigmaI/netI 0.1030
_diffrn_reflns_limit_h_max 37
_diffrn_reflns_limit_h_min -37
_diffrn_reflns_limit_k_max 20
_diffrn_reflns_limit_k_min -19
_diffrn_reflns_limit_l_max 21
_diffrn_reflns_limit_l_min -21
_diffrn_reflns_number 16579
_diffrn_reflns_theta_full 25.07
_diffrn_reflns_theta_max 25.07
_diffrn_reflns_theta_min 2.42
_exptl_absorpt_coefficient_mu 2.871
_exptl_absorpt_correction_T_max 0.8697
_exptl_absorpt_correction_T_min 0.7244
_exptl_absorpt_correction_type empirical
_exptl_absorpt_process_details Denzo/Scalepack
_exptl_crystal_colour red
_exptl_crystal_density_diffrn 1.529
_exptl_crystal_density_method 'not measured'
_exptl_crystal_description needle
_exptl_crystal_F_000 4440
_exptl_crystal_size_max 0.12
_exptl_crystal_size_mid 0.05
_exptl_crystal_size_min 0.05
_refine_diff_density_max 1.337
_refine_diff_density_min -0.778
_refine_diff_density_rms 0.150
_refine_ls_extinction_method none
_refine_ls_goodness_of_fit_ref 1.147
_refine_ls_hydrogen_treatment constr
_refine_ls_matrix_type full
_refine_ls_number_parameters 687
_refine_ls_number_reflns 8543
_refine_ls_number_restraints 66
_refine_ls_restrained_S_all 1.146
_refine_ls_R_factor_all 0.1146
_refine_ls_R_factor_gt 0.0827
_refine_ls_shift/su_max 0.001
_refine_ls_shift/su_mean 0.000
_refine_ls_structure_factor_coef Fsqd
_refine_ls_weighting_details 'calc w=1/[\s^2^(Fo^2^)+(0.0298P)^2^+191.2089P] where P=(Fo^2^+2Fc^2^)/3'
_refine_ls_weighting_scheme calc
_refine_ls_wR_factor_gt 0.1419
_refine_ls_wR_factor_ref 0.1520
_reflns_number_gt 6593
_reflns_number_total 8543
_reflns_threshold_expression >2\s(I)
_cod_data_source_file c3dt51098k.txt
_cod_data_source_block 3b
_cod_depositor_comments
;
The following automatic conversions were performed:

'_symmetry_cell_setting' value 'Monoclinic' changed to 'monoclinic'
according to /home/saulius/struct/CIF-dictionaries/cif_core.dic
dictionary named 'cif_core.dic' version 2.4.2 from 2011-04-26.

Automatic conversion script
Id: cif_fix_values 1891 2012-01-12 08:04:46Z andrius 
;
_cod_original_cell_volume 9653.0(4)
_cod_original_sg_symbol_H-M C2/c
_cod_original_formula_sum 'C50 H45 F6 Ir N4 O4.50 P'
_cod_database_code 7023240

loop_
_symmetry_equiv_pos_as_xyz
'x, y, z'
'-x, y, -z+1/2'
'x+1/2, y+1/2, z'
'-x+1/2, y+1/2, -z+1/2'
'-x, -y, -z'
'x, -y, z-1/2'
'-x+1/2, -y+1/2, -z'
'x+1/2, -y+1/2, z-1/2'

loop_
_atom_site_label
_atom_site_type_symbol
_atom_site_fract_x
_atom_site_fract_y
_atom_site_fract_z
_atom_site_U_iso_or_equiv
_atom_site_adp_type
_atom_site_occupancy
_atom_site_symmetry_multiplicity
_atom_site_calc_flag
_atom_site_refinement_flags
_atom_site_disorder_assembly
_atom_site_disorder_group
C1 C 0.0884(3) 0.5432(6) 0.5396(5) 0.026(2) Uani 1 1 d . . .
C2 C 0.0513(3) 0.5093(7) 0.5600(5) 0.034(2) Uani 1 1 d . . .
H2 H 0.0481 0.4533 0.5569 0.041 Uiso 1 1 calc R . .
C3 C 0.0182(4) 0.5549(6) 0.5851(6) 0.036(3) Uani 1 1 d . . .
H3 H -0.0073 0.5303 0.5972 0.043 Uiso 1 1 calc R . .
C4 C 0.0233(4) 0.6350(7) 0.5918(6) 0.042(3) Uani 1 1 d . . .
H4 H 0.0012 0.6657 0.6100 0.050 Uiso 1 1 calc R . .
C5 C 0.0589(4) 0.6723(6) 0.5732(6) 0.036(3) Uani 1 1 d . . .
H5 H 0.0617 0.7282 0.5780 0.043 Uiso 1 1 calc R . .
C6 C 0.0917(3) 0.6260(6) 0.5467(5) 0.033(3) Uani 1 1 d . . .
C7 C 0.1295(4) 0.6607(6) 0.5180(6) 0.033(3) Uani 1 1 d . . .
C8 C 0.1391(4) 0.7414(7) 0.5206(6) 0.042(3) Uani 1 1 d . . .
H8 H 0.1219 0.7759 0.5470 0.051 Uiso 1 1 calc R . .
C9 C 0.1719(4) 0.7723(6) 0.4873(6) 0.042(3) Uani 1 1 d . A .
C10 C 0.1956(4) 0.7206(7) 0.4443(6) 0.039(3) Uani 1 1 d . . .
C11 C 0.2281(4) 0.7471(7) 0.4000(7) 0.050(3) Uani 1 1 d . . .
H11 H 0.2367 0.8011 0.4025 0.060 Uiso 1 1 calc R . .
C12 C 0.2471(4) 0.6966(8) 0.3542(7) 0.054(3) Uani 1 1 d . . .
H12 H 0.2682 0.7161 0.3244 0.065 Uiso 1 1 calc R . .
C13 C 0.2358(4) 0.6153(7) 0.3505(7) 0.047(3) Uani 1 1 d . . .
H13 H 0.2491 0.5803 0.3184 0.056 Uiso 1 1 calc R . .
C14 C 0.2056(4) 0.5878(7) 0.3934(6) 0.040(3) Uani 1 1 d . . .
H14 H 0.1978 0.5334 0.3906 0.048 Uiso 1 1 calc R . .
C15 C 0.1853(3) 0.6394(6) 0.4429(6) 0.031(2) Uani 1 1 d . . .
C16 C 0.1804(4) 0.8603(7) 0.4942(7) 0.060(4) Uani 1 1 d D . .
C17 C 0.1642(6) 0.9757(9) 0.5544(13) 0.054(5) Uani 0.566(16) 1 d PDU A 1
H17A H 0.1650 1.0016 0.5054 0.065 Uiso 0.566(16) 1 calc PR A 1
H17B H 0.1916 0.9857 0.5829 0.065 Uiso 0.566(16) 1 calc PR A 1
C18 C 0.1282(8) 1.0110(13) 0.5961(16) 0.090(8) Uani 0.566(16) 1 d PDU A 1
H18A H 0.1328 1.0681 0.6032 0.134 Uiso 0.566(16) 1 calc PR A 1
H18B H 0.1275 0.9852 0.6446 0.134 Uiso 0.566(16) 1 calc PR A 1
H18C H 0.1012 1.0024 0.5671 0.134 Uiso 0.566(16) 1 calc PR A 1
C17A C 0.1368(11) 0.9778(10) 0.5098(13) 0.067(6) Uani 0.434(16) 1 d PDU A 2
H17C H 0.1066 0.9904 0.4988 0.080 Uiso 0.434(16) 1 calc PR A 2
H17D H 0.1531 1.0056 0.4731 0.080 Uiso 0.434(16) 1 calc PR A 2
C18A C 0.1513(13) 1.0065(18) 0.5885(16) 0.078(9) Uani 0.434(16) 1 d PDU A 2
H18D H 0.1469 1.0639 0.5919 0.117 Uiso 0.434(16) 1 calc PR A 2
H18E H 0.1813 0.9944 0.5991 0.117 Uiso 0.434(16) 1 calc PR A 2
H18F H 0.1349 0.9794 0.6247 0.117 Uiso 0.434(16) 1 calc PR A 2
C19 C 0.1078(3) 0.4763(6) 0.4041(5) 0.032(2) Uani 1 1 d . . .
C20 C 0.1026(3) 0.5304(7) 0.3469(6) 0.039(3) Uani 1 1 d . . .
H20 H 0.1114 0.5838 0.3551 0.047 Uiso 1 1 calc R . .
C21 C 0.0848(4) 0.5086(7) 0.2784(6) 0.046(3) Uani 1 1 d . . .
H21 H 0.0812 0.5473 0.2403 0.055 Uiso 1 1 calc R . .
C22 C 0.0724(4) 0.4326(7) 0.2639(6) 0.050(3) Uani 1 1 d . . .
H22 H 0.0615 0.4183 0.2153 0.060 Uiso 1 1 calc R . .
C23 C 0.0755(4) 0.3764(7) 0.3194(6) 0.044(3) Uani 1 1 d . . .
H23 H 0.0657 0.3238 0.3098 0.053 Uiso 1 1 calc R . .
C24 C 0.0931(3) 0.3972(6) 0.3899(5) 0.034(3) Uani 1 1 d . . .
C25 C 0.0953(3) 0.3455(6) 0.4541(5) 0.029(2) Uani 1 1 d . . .
C26 C 0.0755(3) 0.2716(6) 0.4522(6) 0.033(3) Uani 1 1 d . . .
H26 H 0.0645 0.2509 0.4058 0.039 Uiso 1 1 calc R . .
C27 C 0.0715(4) 0.2287(6) 0.5144(6) 0.039(3) Uani 1 1 d . . .
C28 C 0.0924(3) 0.2566(6) 0.5825(5) 0.031(2) Uani 1 1 d . . .
C29 C 0.0932(4) 0.2149(7) 0.6509(6) 0.043(3) Uani 1 1 d . . .
H29 H 0.0785 0.1659 0.6533 0.052 Uiso 1 1 calc R . .
C30 C 0.1147(4) 0.2438(7) 0.7129(6) 0.048(3) Uani 1 1 d . . .
H30 H 0.1153 0.2146 0.7579 0.057 Uiso 1 1 calc R . .
C31 C 0.1355(4) 0.3148(7) 0.7108(6) 0.042(3) Uani 1 1 d . . .
H31 H 0.1505 0.3344 0.7545 0.051 Uiso 1 1 calc R . .
C32 C 0.1348(3) 0.3574(6) 0.6472(6) 0.036(3) Uani 1 1 d . . .
H32 H 0.1490 0.4070 0.6475 0.043 Uiso 1 1 calc R . .
C33 C 0.1139(3) 0.3307(6) 0.5816(5) 0.031(2) Uani 1 1 d . . .
C34 C 0.0456(4) 0.1538(7) 0.5080(7) 0.044(3) Uani 1 1 d . . .
C35 C -0.0072(5) 0.0849(8) 0.4337(9) 0.080(5) Uani 1 1 d . . .
H35A H -0.0279 0.0798 0.4717 0.096 Uiso 1 1 calc R . .
H35B H 0.0104 0.0363 0.4348 0.096 Uiso 1 1 calc R . .
C36 C -0.0299(6) 0.0963(9) 0.3570(9) 0.104(7) Uani 1 1 d . . .
H36A H -0.0479 0.0502 0.3447 0.156 Uiso 1 1 calc R . .
H36B H -0.0090 0.1017 0.3201 0.156 Uiso 1 1 calc R . .
H36C H -0.0473 0.1443 0.3569 0.156 Uiso 1 1 calc R . .
C37 C 0.1774(4) 0.5616(6) 0.6565(6) 0.035(3) Uani 1 1 d . . .
H37 H 0.1496 0.5799 0.6623 0.042 Uiso 1 1 calc R . .
C38 C 0.2089(3) 0.5873(6) 0.7057(5) 0.033(3) Uani 1 1 d . . .
H38 H 0.2031 0.6248 0.7428 0.040 Uiso 1 1 calc R . .
C39 C 0.2496(3) 0.5587(6) 0.7020(6) 0.035(3) Uani 1 1 d . . .
C40 C 0.2563(3) 0.5052(6) 0.6448(5) 0.031(2) Uani 1 1 d . . .
H40 H 0.2836 0.4835 0.6407 0.038 Uiso 1 1 calc R . .
C41 C 0.2235(3) 0.4837(6) 0.5943(5) 0.027(2) Uani 1 1 d . . .
C42 C 0.2288(3) 0.4312(6) 0.5311(5) 0.028(2) Uani 1 1 d . . .
C43 C 0.2655(3) 0.3855(6) 0.5240(6) 0.033(3) Uani 1 1 d . . .
H43 H 0.2882 0.3879 0.5613 0.039 Uiso 1 1 calc R . .
C44 C 0.2683(3) 0.3370(6) 0.4623(5) 0.027(2) Uani 1 1 d . . .
C45 C 0.2336(3) 0.3323(6) 0.4123(6) 0.033(3) Uani 1 1 d . . .
H45 H 0.2340 0.2971 0.3712 0.040 Uiso 1 1 calc R . .
C46 C 0.1984(3) 0.3780(6) 0.4209(5) 0.031(2) Uani 1 1 d . . .
H46 H 0.1753 0.3747 0.3846 0.037 Uiso 1 1 calc R . .
C47 C 0.2861(4) 0.5848(7) 0.7537(6) 0.046(3) Uani 1 1 d . . .
H47A H 0.3117 0.5571 0.7413 0.069 Uiso 1 1 calc R . .
H47B H 0.2802 0.5723 0.8049 0.069 Uiso 1 1 calc R . .
H47C H 0.2901 0.6422 0.7488 0.069 Uiso 1 1 calc R . .
C48 C 0.3079(3) 0.2899(6) 0.4518(6) 0.040(3) Uani 1 1 d . . .
H48A H 0.3290 0.3009 0.4929 0.060 Uiso 1 1 calc R . .
H48B H 0.3191 0.3051 0.4048 0.060 Uiso 1 1 calc R . .
H48C H 0.3012 0.2331 0.4508 0.060 Uiso 1 1 calc R . .
N1 N 0.1539(3) 0.6091(5) 0.4833(4) 0.029(2) Uani 1 1 d . . .
N2 N 0.1143(3) 0.3753(5) 0.5170(5) 0.030(2) Uani 1 1 d . . .
N3 N 0.1835(2) 0.5114(5) 0.5997(4) 0.0281(18) Uani 1 1 d . . .
N4 N 0.1958(2) 0.4277(5) 0.4794(4) 0.0255(19) Uani 1 1 d . . .
O1 O 0.2110(4) 0.8948(6) 0.4756(6) 0.081(3) Uani 1 1 d . A .
O2 O 0.1584(6) 0.8952(7) 0.5450(9) 0.056(4) Uani 0.566(16) 1 d PDU A 1
O2A O 0.1428(5) 0.8972(10) 0.5042(14) 0.058(5) Uani 0.434(16) 1 d PDU A 2
O3 O 0.0475(3) 0.0996(5) 0.5502(6) 0.077(3) Uani 1 1 d . . .
O4 O 0.0193(3) 0.1554(5) 0.4481(5) 0.055(2) Uani 1 1 d . . .
Ir1 Ir 0.139182(13) 0.49025(2) 0.50350(2) 0.02748(14) Uani 1 1 d . . .
F1 F 0.19978(16) 0.1686(4) 0.2958(4) 0.081(3) Uani 1 1 d D B .
F2 F 0.10119(16) 0.1772(4) 0.2788(4) 0.078(2) Uani 1 1 d D B .
F3 F 0.1534(3) 0.2651(4) 0.2823(9) 0.080(4) Uani 0.559(10) 1 d PDU B 1
F4 F 0.1514(3) 0.1687(10) 0.2012(4) 0.087(5) Uani 0.559(10) 1 d PDU B 1
F5 F 0.1481(3) 0.0814(4) 0.2913(9) 0.094(5) Uani 0.559(10) 1 d PDU B 1
F6 F 0.1495(3) 0.1791(10) 0.3726(4) 0.080(4) Uani 0.559(10) 1 d PDU B 1
P1 P 0.15025(11) 0.1727(2) 0.28671(18) 0.0529(9) Uani 1 1 d D . .
F3A F 0.1513(3) 0.2399(9) 0.3461(9) 0.080(5) Uani 0.441(10) 1 d PDU B 2
F4A F 0.1526(3) 0.2351(10) 0.2243(9) 0.093(6) Uani 0.441(10) 1 d PDU B 2
F5A F 0.1498(4) 0.1047(10) 0.2294(9) 0.102(6) Uani 0.441(10) 1 d PDU B 2
F6A F 0.1484(3) 0.1096(10) 0.3508(9) 0.079(5) Uani 0.441(10) 1 d PDU B 2
C49 C 0.0178(8) 0.3173(11) 0.8604(14) 0.058(7) Uani 0.50 1 d PDU . .
H49A H 0.0183 0.3604 0.8969 0.087 Uiso 0.50 1 calc PR . .
H49B H -0.0115 0.3019 0.8468 0.087 Uiso 0.50 1 calc PR . .
H49C H 0.0310 0.3354 0.8161 0.087 Uiso 0.50 1 calc PR . .
C50 C 0.0420(12) 0.2463(15) 0.8938(12) 0.116(13) Uani 0.50 1 d PDU . .
H50A H 0.0709 0.2629 0.9114 0.139 Uiso 0.50 1 calc PR . .
H50B H 0.0278 0.2261 0.9369 0.139 Uiso 0.50 1 calc PR . .
C51 C 0.0649(10) 0.1169(15) 0.8674(14) 0.098(11) Uani 0.50 1 d PDU . .
H51A H 0.0519 0.0975 0.9120 0.117 Uiso 0.50 1 calc PR . .
H51B H 0.0949 0.1293 0.8816 0.117 Uiso 0.50 1 calc PR . .
C52 C 0.0623(14) 0.0526(14) 0.808(2) 0.132(15) Uani 0.50 1 d PDU . .
H52A H 0.0779 0.0057 0.8266 0.198 Uiso 0.50 1 calc PR . .
H52B H 0.0745 0.0724 0.7634 0.198 Uiso 0.50 1 calc PR . .
H52C H 0.0327 0.0384 0.7959 0.198 Uiso 0.50 1 calc PR . .
O5 O 0.0440(7) 0.1858(10) 0.8408(11) 0.087(6) Uani 0.50 1 d PDU . .

loop_
_atom_site_aniso_label
_atom_site_aniso_U_11
_atom_site_aniso_U_22
_atom_site_aniso_U_33
_atom_site_aniso_U_23
_atom_site_aniso_U_13
_atom_site_aniso_U_12
C1 0.015(6) 0.034(6) 0.030(5) 0.001(4) 0.012(4) 0.002(4)
C2 0.036(6) 0.037(6) 0.031(5) -0.004(5) 0.006(4) 0.004(5)
C3 0.031(7) 0.045(7) 0.032(6) 0.005(5) -0.003(5) 0.002(5)
C4 0.032(7) 0.045(7) 0.047(7) 0.005(6) 0.000(5) 0.019(6)
C5 0.038(7) 0.027(6) 0.043(6) 0.009(5) 0.003(5) 0.004(5)
C6 0.033(7) 0.037(6) 0.029(6) -0.002(5) 0.004(5) 0.003(5)
C7 0.040(7) 0.023(5) 0.037(6) 0.004(5) 0.004(5) 0.010(5)
C8 0.045(8) 0.044(7) 0.039(7) 0.003(5) 0.013(6) -0.006(6)
C9 0.046(8) 0.034(6) 0.048(7) 0.001(5) 0.009(6) -0.007(6)
C10 0.035(7) 0.043(7) 0.040(7) 0.003(5) 0.006(5) -0.002(5)
C11 0.055(9) 0.039(7) 0.056(8) 0.010(6) 0.005(7) -0.004(6)
C12 0.034(8) 0.067(9) 0.064(9) 0.013(7) 0.014(6) -0.008(7)
C13 0.037(8) 0.054(8) 0.053(8) 0.008(6) 0.022(6) 0.003(6)
C14 0.039(7) 0.040(6) 0.043(7) 0.004(5) 0.014(6) 0.001(5)
C15 0.023(6) 0.038(6) 0.033(6) 0.009(5) 0.007(5) -0.001(5)
C16 0.083(12) 0.032(7) 0.067(9) 0.001(6) 0.032(8) 0.002(7)
C17 0.059(8) 0.044(8) 0.061(8) -0.005(7) 0.010(7) -0.005(7)
C18 0.090(12) 0.082(11) 0.097(11) -0.006(8) 0.006(9) -0.003(9)
C17A 0.069(8) 0.061(8) 0.070(8) -0.002(7) 0.008(7) 0.003(7)
C18A 0.079(12) 0.070(11) 0.084(12) -0.006(9) 0.006(9) -0.003(9)
C19 0.028(6) 0.039(6) 0.027(5) 0.001(5) -0.003(4) -0.002(5)
C20 0.034(7) 0.043(7) 0.040(6) 0.004(5) -0.001(5) 0.000(5)
C21 0.054(8) 0.042(7) 0.041(6) 0.015(6) -0.002(5) 0.001(6)
C22 0.054(9) 0.054(8) 0.038(7) 0.007(6) -0.015(6) -0.017(6)
C23 0.041(8) 0.045(7) 0.049(7) -0.008(6) 0.011(6) -0.007(6)
C24 0.036(7) 0.039(6) 0.026(6) -0.009(5) -0.005(5) 0.003(5)
C25 0.028(6) 0.029(5) 0.029(6) -0.003(5) 0.002(5) 0.007(4)
C26 0.022(6) 0.030(6) 0.045(7) -0.007(5) -0.002(5) 0.000(5)
C27 0.043(8) 0.031(6) 0.042(7) -0.001(5) 0.008(5) 0.004(5)
C28 0.028(6) 0.032(6) 0.034(6) 0.002(5) 0.009(5) 0.008(5)
C29 0.044(8) 0.038(6) 0.049(7) 0.006(6) 0.016(6) -0.002(5)
C30 0.065(9) 0.044(7) 0.036(7) 0.009(6) 0.016(6) 0.001(6)
C31 0.046(8) 0.051(7) 0.030(6) 0.000(6) 0.003(5) -0.005(6)
C32 0.031(7) 0.032(6) 0.045(7) 0.002(5) 0.008(5) -0.007(5)
C33 0.031(6) 0.029(6) 0.033(6) 0.000(5) 0.008(5) 0.006(5)
C34 0.042(8) 0.032(6) 0.059(8) 0.004(6) 0.011(6) 0.003(6)
C35 0.097(13) 0.048(9) 0.092(12) -0.004(8) -0.016(10) -0.022(8)
C36 0.144(18) 0.064(10) 0.096(13) -0.010(9) -0.046(12) -0.034(11)
C37 0.031(7) 0.029(6) 0.046(7) -0.004(5) 0.008(5) 0.001(5)
C38 0.037(7) 0.035(6) 0.027(6) -0.009(5) -0.001(5) -0.004(5)
C39 0.027(7) 0.041(6) 0.035(6) 0.000(5) -0.002(5) -0.002(5)
C40 0.024(6) 0.037(6) 0.034(5) 0.005(5) 0.007(4) 0.008(5)
C41 0.023(6) 0.032(5) 0.027(5) -0.002(4) -0.001(4) -0.002(4)
C42 0.024(6) 0.028(5) 0.032(6) 0.002(4) 0.003(5) 0.000(4)
C43 0.025(6) 0.038(6) 0.036(6) -0.002(5) 0.001(5) 0.003(5)
C44 0.025(6) 0.027(5) 0.030(6) 0.003(4) 0.008(5) -0.001(4)
C45 0.037(7) 0.028(6) 0.036(6) -0.003(5) 0.009(5) -0.003(5)
C46 0.029(7) 0.042(6) 0.022(5) 0.001(5) 0.007(4) 0.005(5)
C47 0.043(8) 0.058(8) 0.036(6) -0.020(6) -0.003(5) 0.000(6)
C48 0.027(7) 0.036(6) 0.058(7) -0.004(5) 0.009(5) 0.005(5)
N1 0.033(5) 0.023(4) 0.031(5) 0.008(4) 0.006(4) 0.000(4)
N2 0.026(5) 0.030(5) 0.036(5) 0.005(4) 0.014(4) 0.005(4)
N3 0.024(5) 0.026(4) 0.035(4) 0.007(4) 0.002(3) 0.002(4)
N4 0.016(5) 0.034(5) 0.028(4) -0.003(4) 0.009(4) 0.002(4)
O1 0.106(9) 0.051(6) 0.088(7) 0.001(5) 0.028(7) -0.029(6)
O2 0.068(7) 0.040(6) 0.059(7) 0.001(6) 0.006(6) -0.006(6)
O2A 0.071(9) 0.039(7) 0.066(9) -0.004(7) 0.014(7) -0.004(7)
O3 0.091(8) 0.046(6) 0.089(7) 0.022(5) -0.027(6) -0.026(5)
O4 0.050(6) 0.042(5) 0.071(6) 0.004(4) -0.011(5) -0.012(4)
Ir1 0.0246(2) 0.0277(2) 0.0302(2) -0.0002(2) 0.00266(14) 0.0022(2)
F1 0.054(6) 0.117(7) 0.075(5) 0.007(5) 0.020(4) 0.020(5)
F2 0.050(5) 0.074(5) 0.108(7) -0.005(5) -0.019(5) -0.006(4)
F3 0.077(8) 0.064(8) 0.097(10) -0.011(8) -0.010(8) -0.002(7)
F4 0.097(9) 0.106(10) 0.057(8) -0.006(8) 0.003(7) -0.017(9)
F5 0.094(9) 0.067(8) 0.122(11) 0.007(8) 0.020(9) 0.018(7)
F6 0.060(8) 0.125(10) 0.053(7) -0.004(8) 0.003(6) 0.007(9)
P1 0.052(2) 0.055(2) 0.051(2) -0.0091(17) -0.0016(16) 0.0103(17)
F3A 0.075(9) 0.079(10) 0.086(10) -0.044(9) -0.002(9) -0.003(9)
F4A 0.086(10) 0.108(11) 0.086(10) 0.034(9) 0.008(9) 0.007(10)
F5A 0.119(11) 0.094(11) 0.091(11) -0.024(9) -0.004(10) 0.024(10)
F6A 0.068(9) 0.085(10) 0.082(10) 0.027(9) -0.004(9) -0.009(9)
C49 0.048(10) 0.068(10) 0.059(10) -0.002(8) 0.011(8) -0.022(8)
C50 0.115(16) 0.125(16) 0.108(15) -0.002(10) 0.016(10) -0.010(10)
C51 0.096(14) 0.110(14) 0.090(13) 0.011(9) 0.028(9) -0.006(10)
C52 0.136(18) 0.130(18) 0.130(17) 0.009(10) 0.015(10) -0.017(10)
O5 0.097(10) 0.085(9) 0.083(9) 0.003(8) 0.034(8) -0.040(8)

loop_
_atom_type_symbol
_atom_type_description
_atom_type_scat_dispersion_real
_atom_type_scat_dispersion_imag
_atom_type_scat_source
C C 0.0033 0.0016 'International Tables Vol C Tables 4.2.6.8 and 6.1.1.4'
H H 0.0000 0.0000 'International Tables Vol C Tables 4.2.6.8 and 6.1.1.4'
N N 0.0061 0.0033 'International Tables Vol C Tables 4.2.6.8 and 6.1.1.4'
O O 0.0106 0.0060 'International Tables Vol C Tables 4.2.6.8 and 6.1.1.4'
F F 0.0171 0.0103 'International Tables Vol C Tables 4.2.6.8 and 6.1.1.4'
P P 0.1023 0.0942 'International Tables Vol C Tables 4.2.6.8 and 6.1.1.4'
Ir Ir -1.4442 7.9887 'International Tables Vol C Tables 4.2.6.8 and 6.1.1.4'

loop_
_geom_angle_atom_site_label_1
_geom_angle_atom_site_label_2
_geom_angle_atom_site_label_3
_geom_angle
C2 C1 C6 116.4(9)
C2 C1 Ir1 128.9(8)
C6 C1 Ir1 114.6(7)
C1 C2 C3 122.3(10)
C1 C2 H2 118.9
C3 C2 H2 118.9
C4 C3 C2 118.9(11)
C4 C3 H3 120.6
C2 C3 H3 120.6
C5 C4 C3 122.1(11)
C5 C4 H4 119.0
C3 C4 H4 119.0
C4 C5 C6 118.6(10)
C4 C5 H5 120.7
C6 C5 H5 120.7
C1 C6 C5 121.7(10)
C1 C6 C7 115.0(9)
C5 C6 C7 123.0(9)
N1 C7 C8 120.8(10)
N1 C7 C6 114.9(9)
C8 C7 C6 124.1(10)
C9 C8 C7 122.5(11)
C9 C8 H8 118.8
C7 C8 H8 118.8
C8 C9 C10 118.0(10)
C8 C9 C16 118.9(11)
C10 C9 C16 123.1(10)
C15 C10 C9 118.2(10)
C15 C10 C11 118.2(10)
C9 C10 C11 123.6(11)
C12 C11 C10 121.4(11)
C12 C11 H11 119.3
C10 C11 H11 119.3
C11 C12 C13 120.6(11)
C11 C12 H12 119.7
C13 C12 H12 119.7
C14 C13 C12 119.5(11)
C14 C13 H13 120.3
C12 C13 H13 120.3
C13 C14 C15 121.2(11)
C13 C14 H14 119.4
C15 C14 H14 119.4
N1 C15 C10 121.9(10)
N1 C15 C14 118.9(9)
C10 C15 C14 119.0(10)
O1 C16 O2 117.1(13)
O1 C16 O2A 123.4(14)
O2 C16 O2A 37.0(10)
O1 C16 C9 126.6(11)
O2 C16 C9 112.9(12)
O2A C16 C9 107.6(12)
O2 C17 C18 110.1(10)
O2 C17 H17A 109.6
C18 C17 H17A 109.6
O2 C17 H17B 109.6
C18 C17 H17B 109.6
H17A C17 H17B 108.2
C17 C18 H18A 109.5
C17 C18 H18B 109.5
H18A C18 H18B 109.5
C17 C18 H18C 109.5
H18A C18 H18C 109.5
H18B C18 H18C 109.5
O2A C17A C18A 110.2(10)
O2A C17A H17C 109.6
C18A C17A H17C 109.6
O2A C17A H17D 109.6
C18A C17A H17D 109.6
H17C C17A H17D 108.1
C17A C18A H18D 109.5
C17A C18A H18E 109.5
H18D C18A H18E 109.5
C17A C18A H18F 109.5
H18D C18A H18F 109.5
H18E C18A H18F 109.5
C20 C19 C24 117.6(9)
C20 C19 Ir1 128.2(8)
C24 C19 Ir1 113.8(7)
C21 C20 C19 121.1(11)
C21 C20 H20 119.4
C19 C20 H20 119.4
C22 C21 C20 121.4(10)
C22 C21 H21 119.3
C20 C21 H21 119.3
C21 C22 C23 120.2(11)
C21 C22 H22 119.9
C23 C22 H22 119.9
C22 C23 C24 119.5(11)
C22 C23 H23 120.3
C24 C23 H23 120.3
C23 C24 C19 120.1(10)
C23 C24 C25 124.8(10)
C19 C24 C25 115.0(8)
N2 C25 C26 121.9(9)
N2 C25 C24 116.4(9)
C26 C25 C24 121.5(9)
C27 C26 C25 121.8(10)
C27 C26 H26 119.1
C25 C26 H26 119.1
C26 C27 C28 118.3(10)
C26 C27 C34 118.0(10)
C28 C27 C34 123.8(10)
C29 C28 C33 117.8(10)
C29 C28 C27 124.2(10)
C33 C28 C27 118.0(9)
C30 C29 C28 121.0(11)
C30 C29 H29 119.5
C28 C29 H29 119.5
C29 C30 C31 120.4(11)
C29 C30 H30 119.8
C31 C30 H30 119.8
C32 C31 C30 120.6(11)
C32 C31 H31 119.7
C30 C31 H31 119.7
C31 C32 C33 122.0(10)
C31 C32 H32 119.0
C33 C32 H32 119.0
N2 C33 C32 120.5(9)
N2 C33 C28 121.3(9)
C32 C33 C28 118.2(9)
O3 C34 O4 122.6(11)
O3 C34 C27 126.5(12)
O4 C34 C27 110.9(10)
O4 C35 C36 106.5(11)
O4 C35 H35A 110.4
C36 C35 H35A 110.4
O4 C35 H35B 110.4
C36 C35 H35B 110.4
H35A C35 H35B 108.6
C35 C36 H36A 109.5
C35 C36 H36B 109.5
H36A C36 H36B 109.5
C35 C36 H36C 109.5
H36A C36 H36C 109.5
H36B C36 H36C 109.5
N3 C37 C38 123.6(10)
N3 C37 H37 118.2
C38 C37 H37 118.2
C37 C38 C39 120.2(10)
C37 C38 H38 119.9
C39 C38 H38 119.9
C38 C39 C40 117.0(9)
C38 C39 C47 123.2(10)
C40 C39 C47 119.8(10)
C41 C40 C39 120.5(9)
C41 C40 H40 119.8
C39 C40 H40 119.8
N3 C41 C40 121.6(9)
N3 C41 C42 115.3(8)
C40 C41 C42 123.1(9)
N4 C42 C43 121.1(9)
N4 C42 C41 115.8(9)
C43 C42 C41 123.1(9)
C44 C43 C42 119.8(10)
C44 C43 H43 120.1
C42 C43 H43 120.1
C45 C44 C43 117.7(9)
C45 C44 C48 121.4(9)
C43 C44 C48 120.9(9)
C44 C45 C46 120.8(10)
C44 C45 H45 119.6
C46 C45 H45 119.6
N4 C46 C45 122.2(10)
N4 C46 H46 118.9
C45 C46 H46 118.9
C39 C47 H47A 109.5
C39 C47 H47B 109.5
H47A C47 H47B 109.5
C39 C47 H47C 109.5
H47A C47 H47C 109.5
H47B C47 H47C 109.5
C44 C48 H48A 109.5
C44 C48 H48B 109.5
H48A C48 H48B 109.5
C44 C48 H48C 109.5
H48A C48 H48C 109.5
H48B C48 H48C 109.5
C7 N1 C15 118.1(8)
C7 N1 Ir1 113.1(6)
C15 N1 Ir1 128.7(7)
C25 N2 C33 118.4(9)
C25 N2 Ir1 113.1(6)
C33 N2 Ir1 128.4(7)
C37 N3 C41 117.0(8)
C37 N3 Ir1 125.8(7)
C41 N3 Ir1 115.8(6)
C42 N4 C46 118.4(9)
C42 N4 Ir1 117.0(6)
C46 N4 Ir1 124.1(7)
C16 O2 C17 116.6(14)
C16 O2A C17A 126(2)
C34 O4 C35 116.7(10)
C1 Ir1 C19 89.2(4)
C1 Ir1 N1 80.0(4)
C19 Ir1 N1 93.3(4)
C1 Ir1 N2 93.1(4)
C19 Ir1 N2 80.3(4)
N1 Ir1 N2 170.7(3)
C1 Ir1 N4 172.4(3)
C19 Ir1 N4 97.3(4)
N1 Ir1 N4 103.4(3)
N2 Ir1 N4 84.3(3)
C1 Ir1 N3 99.0(3)
C19 Ir1 N3 169.1(4)
N1 Ir1 N3 81.0(3)
N2 Ir1 N3 106.4(3)
N4 Ir1 N3 75.1(3)
F5 P1 F5A 45.4(6)
F5 P1 F4A 136.2(7)
F5A P1 F4A 90.7(6)
F5 P1 F4 90.8(5)
F5A P1 F4 45.4(6)
F4A P1 F4 45.3(6)
F5 P1 F2 90.2(4)
F5A P1 F2 90.8(4)
F4A P1 F2 90.2(4)
F4 P1 F2 90.6(4)
F5 P1 F3A 133.2(7)
F5A P1 F3A 178.5(7)
F4A P1 F3A 90.6(6)
F4 P1 F3A 135.9(7)
F2 P1 F3A 89.9(4)
F5 P1 F6 90.6(5)
F5A P1 F6 136.0(7)
F4A P1 F6 133.2(7)
F4 P1 F6 178.5(6)
F2 P1 F6 89.9(4)
F3A P1 F6 42.7(6)
F5 P1 F3 179.0(6)
F5A P1 F3 134.6(7)
F4A P1 F3 43.9(6)
F4 P1 F3 89.2(5)
F2 P1 F3 90.8(4)
F3A P1 F3 46.7(6)
F6 P1 F3 89.3(5)
F5 P1 F1 89.9(4)
F5A P1 F1 89.8(4)
F4A P1 F1 90.2(4)
F4 P1 F1 90.1(4)
F2 P1 F1 179.2(4)
F3A P1 F1 89.5(4)
F6 P1 F1 89.3(4)
F3 P1 F1 89.0(4)
F5 P1 F6A 44.2(6)
F5A P1 F6A 89.6(6)
F4A P1 F6A 179.2(6)
F4 P1 F6A 135.0(7)
F2 P1 F6A 90.4(4)
F3A P1 F6A 89.0(6)
F6 P1 F6A 46.4(6)
F3 P1 F6A 135.7(7)
F1 P1 F6A 89.1(4)
C50 C49 H49A 109.5
C50 C49 H49B 109.5
H49A C49 H49B 109.5
C50 C49 H49C 109.5
H49A C49 H49C 109.5
H49B C49 H49C 109.5
O5 C50 C49 110.4(10)
O5 C50 H50A 109.6
C49 C50 H50A 109.6
O5 C50 H50B 109.6
C49 C50 H50B 109.6
H50A C50 H50B 108.1
O5 C51 C52 110.3(10)
O5 C51 H51A 109.6
C52 C51 H51A 109.6
O5 C51 H51B 109.6
C52 C51 H51B 109.6
H51A C51 H51B 108.1
C51 C52 H52A 109.5
C51 C52 H52B 109.5
H52A C52 H52B 109.5
C51 C52 H52C 109.5
H52A C52 H52C 109.5
H52B C52 H52C 109.5
C50 O5 C51 114.3(18)

loop_
_geom_bond_atom_site_label_1
_geom_bond_atom_site_label_2
_geom_bond_distance
C1 C2 1.386(14)
C1 C6 1.404(14)
C1 Ir1 1.997(9)
C2 C3 1.406(14)
C2 H2 0.9500
C3 C4 1.363(15)
C3 H3 0.9500
C4 C5 1.360(15)
C4 H4 0.9500
C5 C6 1.415(14)
C5 H5 0.9500
C6 C7 1.466(15)
C7 N1 1.350(12)
C7 C8 1.393(15)
C8 C9 1.347(15)
C8 H8 0.9500
C9 C10 1.422(16)
C9 C16 1.511(16)
C10 C15 1.406(15)
C10 C11 1.426(16)
C11 C12 1.360(17)
C11 H11 0.9500
C12 C13 1.417(17)
C12 H12 0.9500
C13 C14 1.359(15)
C13 H13 0.9500
C14 C15 1.436(15)
C14 H14 0.9500
C15 N1 1.381(12)
C16 O1 1.202(15)
C16 O2 1.333(9)
C16 O2A 1.371(10)
C17 O2 1.376(10)
C17 C18 1.540(10)
C17 H17A 0.9900
C17 H17B 0.9900
C18 H18A 0.9800
C18 H18B 0.9800
C18 H18C 0.9800
C17A O2A 1.376(10)
C17A C18A 1.540(10)
C17A H17C 0.9900
C17A H17D 0.9900
C18A H18D 0.9800
C18A H18E 0.9800
C18A H18F 0.9800
C19 C20 1.378(14)
C19 C24 1.428(14)
C19 Ir1 2.002(9)
C20 C21 1.371(15)
C20 H20 0.9500
C21 C22 1.359(16)
C21 H21 0.9500
C22 C23 1.379(16)
C22 H22 0.9500
C23 C24 1.399(14)
C23 H23 0.9500
C24 C25 1.449(14)
C25 N2 1.344(12)
C25 C26 1.394(14)
C26 C27 1.351(15)
C26 H26 0.9500
C27 C28 1.432(15)
C27 C34 1.506(16)
C28 C29 1.421(14)
C28 C33 1.424(14)
C29 C30 1.357(16)
C29 H29 0.9500
C30 C31 1.369(16)
C30 H30 0.9500
C31 C32 1.354(14)
C31 H31 0.9500
C32 C33 1.390(14)
C32 H32 0.9500
C33 N2 1.389(12)
C34 O3 1.189(13)
C34 O4 1.318(14)
C35 O4 1.468(15)
C35 C36 1.53(2)
C35 H35A 0.9900
C35 H35B 0.9900
C36 H36A 0.9800
C36 H36B 0.9800
C36 H36C 0.9800
C37 N3 1.356(12)
C37 C38 1.358(14)
C37 H37 0.9500
C38 C39 1.387(15)
C38 H38 0.9500
C39 C40 1.399(14)
C39 C47 1.498(14)
C40 C41 1.382(13)
C40 H40 0.9500
C41 N3 1.364(12)
C41 C42 1.465(13)
C42 N4 1.354(12)
C42 C43 1.411(14)
C43 C44 1.392(14)
C43 H43 0.9500
C44 C45 1.374(14)
C44 C48 1.511(14)
C45 C46 1.376(14)
C45 H45 0.9500
C46 N4 1.356(12)
C46 H46 0.9500
C47 H47A 0.9800
C47 H47B 0.9800
C47 H47C 0.9800
C48 H48A 0.9800
C48 H48B 0.9800
C48 H48C 0.9800
N1 Ir1 2.094(8)
N2 Ir1 2.113(8)
N3 Ir1 2.182(8)
N4 Ir1 2.159(8)
F1 P1 1.572(5)
F2 P1 1.557(5)
F3 P1 1.561(7)
F4 P1 1.551(7)
F5 P1 1.543(7)
F6 P1 1.559(7)
P1 F5A 1.545(10)
P1 F4A 1.548(10)
P1 F3A 1.558(9)
P1 F6A 1.577(9)
C49 C50 1.522(10)
C49 H49A 0.9800
C49 H49B 0.9800
C49 H49C 0.9800
C50 O5 1.403(10)
C50 H50A 0.9900
C50 H50B 0.9900
C51 O5 1.405(10)
C51 C52 1.522(10)
C51 H51A 0.9900
C51 H51B 0.9900
C52 H52A 0.9800
C52 H52B 0.9800
C52 H52C 0.9800
